data_7114866
loop_
_publ_author_name
'Alonso, Pablo J.'
'Forni\'es, Juan'
'Garc\'ia-Monforte, M. Angeles'
'Mart\'in, Antonio'
'Menj\'on, Babil'

_publ_section_title
;
 The first structurally characterised homoleptic organovanadium(iii)
 compound
;
_journal_issue 20
_journal_name_full 'Chemical Communications'
_journal_page_first 2138
_journal_paper_doi 10.1039/b106364m
_journal_year 2001
_chemical_formula_sum 'C40 H36 Cl20 N V'
_chemical_formula_weight 1290.64
_chemical_name_systematic
;
?
;
_space_group_IT_number 61
_symmetry_space_group_name_Hall '-P 2ac 2ab'
_symmetry_space_group_name_H-M 'P b c a'
_atom_sites_solution_hydrogens geom
_atom_sites_solution_primary direct
_atom_sites_solution_secondary difmap
_audit_creation_method SHELXL-97
_cell_angle_alpha 90.00
_cell_angle_beta 90.00
_cell_angle_gamma 90.00
_cell_formula_units_Z 8
_cell_length_a 19.3800(10)
_cell_length_b 21.2586(13)
_cell_length_c 25.9052(14)
_cell_measurement_temperature 293(2)
_cell_volume 10672.7(10)
_computing_structure_refinement 'SHELXL-97 (Sheldrick, 1997)'
_computing_structure_solution 'SHELXS-97 (Sheldrick, 1990)'
_diffrn_ambient_temperature 293(2)
_diffrn_measured_fraction_theta_full 0.921
_diffrn_measured_fraction_theta_max 0.921
_diffrn_radiation_monochromator graphite
_diffrn_radiation_source 'fine-focus sealed tube'
_diffrn_radiation_type MoK\a
_diffrn_radiation_wavelength 0.71073
_diffrn_reflns_av_R_equivalents 0.0031
_diffrn_reflns_av_sigmaI/netI 0.0983
_diffrn_reflns_limit_h_max 23
_diffrn_reflns_limit_h_min 0
_diffrn_reflns_limit_k_max 25
_diffrn_reflns_limit_k_min 0
_diffrn_reflns_limit_l_max 30
_diffrn_reflns_limit_l_min 0
_diffrn_reflns_number 9361
_diffrn_reflns_theta_full 24.97
_diffrn_reflns_theta_max 24.97
_diffrn_reflns_theta_min 2.07
_exptl_absorpt_coefficient_mu 1.219
_exptl_absorpt_correction_T_max 0.7265
_exptl_absorpt_correction_T_min 0.6222
_exptl_crystal_density_diffrn 1.606
_exptl_crystal_density_method 'not measured'
_exptl_crystal_F_000 5168
_exptl_crystal_size_max 0.43
_exptl_crystal_size_mid 0.32
_exptl_crystal_size_min 0.28
_refine_diff_density_max 0.390
_refine_diff_density_min -0.403
_refine_diff_density_rms 0.077
_refine_ls_extinction_method none
_refine_ls_goodness_of_fit_ref 1.011
_refine_ls_hydrogen_treatment mixed
_refine_ls_matrix_type full
_refine_ls_number_parameters 559
_refine_ls_number_reflns 9358
_refine_ls_number_restraints 0
_refine_ls_restrained_S_all 1.011
_refine_ls_R_factor_all 0.1468
_refine_ls_R_factor_gt 0.0589
_refine_ls_shift/su_max 0.001
_refine_ls_shift/su_mean 0.000
_refine_ls_structure_factor_coef Fsqd
_refine_ls_weighting_details 'w=1/[\s^2^(Fo^2^)+(0.0410P)^2^+10.8388P] where P=(Fo^2^+2Fc^2^)/3'
_refine_ls_weighting_scheme calc
_refine_ls_wR_factor_gt 0.1128
_refine_ls_wR_factor_ref 0.1398
_reflns_number_gt 5228
_reflns_number_total 9358
_reflns_threshold_expression >2sigma(I)
_cod_data_source_file b106364m.txt
_cod_data_source_block amt182
_cod_depositor_comments
;
The following automatic conversions were performed:

'_refine_ls_weighting_scheme' value 'calc
w=1/[\s^2^(Fo^2^)+(0.0410P)^2^+10.8388P] where P=(Fo^2^+2Fc^2^)/3'
was changed to 'calc'. New tag '_refine_ls_weighting_details' was
created. The value of the new tag was set to
'w=1/[\s^2^(Fo^2^)+(0.0410P)^2^+10.8388P] where P=(Fo^2^+2Fc^2^)/3'.

Automatic conversion script
Id: cif_fix_values 3143 2015-03-26 13:38:13Z robertas 
;
_cod_database_code 7114866

loop_
_symmetry_equiv_pos_as_xyz
'x, y, z'
'-x+1/2, -y, z+1/2'
'-x, y+1/2, -z+1/2'
'x+1/2, -y+1/2, -z'
'-x, -y, -z'
'x-1/2, y, -z-1/2'
'x, -y-1/2, z-1/2'
'-x-1/2, y-1/2, z'

loop_
_atom_site_label
_atom_site_type_symbol
_atom_site_fract_x
_atom_site_fract_y
_atom_site_fract_z
_atom_site_U_iso_or_equiv
_atom_site_adp_type
_atom_site_occupancy
_atom_site_calc_flag
_atom_site_refinement_flags
V V 0.33778(5) 0.10762(4) 0.32656(4) 0.0321(2) Uani 1 d .
Cl1 Cl 0.29224(9) -0.01266(8) 0.42089(6) 0.0552(4) Uani 1 d .
Cl2 Cl 0.18933(10) -0.12073(8) 0.39825(7) 0.0732(6) Uani 1 d .
Cl3 Cl 0.10725(10) -0.12367(9) 0.29578(8) 0.0800(6) Uani 1 d .
Cl4 Cl 0.12353(10) -0.01370(9) 0.21657(8) 0.0795(6) Uani 1 d .
Cl5 Cl 0.23316(9) 0.09020(7) 0.23636(5) 0.0518(4) Uani 1 d .
Cl6 Cl 0.44589(8) 0.21201(7) 0.30253(7) 0.0576(5) Uani 1 d .
Cl7 Cl 0.57004(10) 0.21242(10) 0.22658(8) 0.0854(7) Uani 1 d .
Cl8 Cl 0.58621(9) 0.10394(11) 0.14673(7) 0.0825(6) Uani 1 d .
Cl9 Cl 0.48576(9) -0.00959(9) 0.14963(7) 0.0676(5) Uani 1 d .
Cl10 Cl 0.36833(9) -0.01435(7) 0.22932(6) 0.0541(4) Uani 1 d .
Cl11 Cl 0.38346(9) 0.22703(7) 0.42263(7) 0.0633(5) Uani 1 d .
Cl12 Cl 0.49676(9) 0.20989(9) 0.50427(7) 0.0716(6) Uani 1 d .
Cl13 Cl 0.58597(9) 0.08908(9) 0.50684(7) 0.0709(6) Uani 1 d .
Cl14 Cl 0.56111(9) -0.01587(8) 0.42490(8) 0.0706(5) Uani 1 d .
Cl15 Cl 0.43930(8) -0.00431(7) 0.34787(6) 0.0484(4) Uani 1 d .
Cl16 Cl 0.24265(8) 0.13567(8) 0.41744(6) 0.0525(4) Uani 1 d .
Cl17 Cl 0.14688(10) 0.24973(10) 0.43965(8) 0.0895(7) Uani 1 d .
Cl18 Cl 0.12582(10) 0.35241(8) 0.35547(9) 0.0857(7) Uani 1 d .
Cl19 Cl 0.20331(11) 0.34169(8) 0.25084(8) 0.0793(6) Uani 1 d .
Cl20 Cl 0.30326(9) 0.23238(7) 0.23133(6) 0.0553(4) Uani 1 d .
C1 C 0.2632(3) 0.0331(2) 0.3256(2) 0.0330(13) Uani 1 d .
C2 C 0.2495(3) -0.0138(3) 0.3616(2) 0.0366(13) Uani 1 d .
C3 C 0.2018(3) -0.0617(3) 0.3534(2) 0.0440(15) Uani 1 d .
C4 C 0.1642(3) -0.0631(3) 0.3077(3) 0.0480(16) Uani 1 d .
C5 C 0.1737(3) -0.0154(3) 0.2720(2) 0.0448(15) Uani 1 d .
C6 C 0.2216(3) 0.0309(3) 0.2821(2) 0.0395(14) Uani 1 d .
C7 C 0.4096(3) 0.1008(2) 0.2631(2) 0.0356(14) Uani 1 d .
C8 C 0.4568(3) 0.1497(3) 0.2601(2) 0.0430(15) Uani 1 d .
C9 C 0.5123(3) 0.1504(3) 0.2258(3) 0.0496(17) Uani 1 d .
C10 C 0.5199(3) 0.1020(3) 0.1912(2) 0.0477(16) Uani 1 d .
C11 C 0.4744(3) 0.0517(3) 0.1919(2) 0.0454(16) Uani 1 d .
C12 C 0.4211(3) 0.0521(3) 0.2281(2) 0.0378(14) Uani 1 d .
C13 C 0.4116(3) 0.1086(3) 0.3886(2) 0.0370(14) Uani 1 d .
C14 C 0.4278(3) 0.1554(3) 0.4242(2) 0.0428(15) Uani 1 d .
C15 C 0.4799(3) 0.1503(3) 0.4609(2) 0.0443(15) Uani 1 d .
C16 C 0.5203(3) 0.0966(3) 0.4622(2) 0.0433(15) Uani 1 d .
C17 C 0.5084(3) 0.0496(3) 0.4265(2) 0.0427(15) Uani 1 d .
C18 C 0.4545(3) 0.0563(2) 0.3917(2) 0.0382(14) Uani 1 d .
C19 C 0.2721(3) 0.1887(2) 0.3269(2) 0.0313(13) Uani 1 d .
C20 C 0.2339(3) 0.1952(2) 0.3715(2) 0.0368(14) Uani 1 d .
C21 C 0.1903(3) 0.2455(3) 0.3815(3) 0.0473(16) Uani 1 d .
C22 C 0.1812(3) 0.2905(3) 0.3444(3) 0.0510(18) Uani 1 d .
C23 C 0.2162(3) 0.2858(3) 0.2979(3) 0.0480(16) Uani 1 d .
C24 C 0.2608(3) 0.2357(3) 0.2907(2) 0.0394(14) Uani 1 d .
N N 0.8289(3) 0.1305(2) 0.42522(18) 0.0500(13) Uani 1 d .
C25 C 0.7607(3) 0.1619(3) 0.4390(2) 0.0599(19) Uani 1 d .
H25A H 0.7398 0.1388 0.4672 0.072 Uiso 1 calc R
H25B H 0.7703 0.2041 0.4513 0.072 Uiso 1 calc R
C26 C 0.7090(4) 0.1663(4) 0.3955(3) 0.076(2) Uani 1 d .
H26A H 0.6870 0.1258 0.3902 0.091 Uiso 1 calc R
H26B H 0.7322 0.1781 0.3637 0.091 Uiso 1 calc R
C27 C 0.6542(4) 0.2164(5) 0.4099(3) 0.119(4) Uani 1 d .
H27A H 0.6291 0.2020 0.4400 0.143 Uiso 1 calc R
H27B H 0.6777 0.2551 0.4192 0.143 Uiso 1 calc R
C28 C 0.6083(6) 0.2291(7) 0.3718(4) 0.217(8) Uani 1 d .
H28A H 0.5759 0.2602 0.3836 0.325 Uiso 1 calc R
H28B H 0.5840 0.1913 0.3627 0.325 Uiso 1 calc R
H28C H 0.6324 0.2449 0.3421 0.325 Uiso 1 calc R
C29 C 0.8712(4) 0.1290(3) 0.4747(2) 0.0614(19) Uani 1 d .
H29A H 0.8705 0.1707 0.4898 0.074 Uiso 1 calc R
H29B H 0.8485 0.1009 0.4988 0.074 Uiso 1 calc R
C30 C 0.9454(4) 0.1085(4) 0.4696(3) 0.075(2) Uani 1 d .
H30A H 0.9701 0.1385 0.4483 0.091 Uiso 1 calc R
H30B H 0.9472 0.0679 0.4526 0.091 Uiso 1 calc R
C31 C 0.9803(4) 0.1040(4) 0.5219(3) 0.088(3) Uani 1 d .
H31A H 0.9727 0.1428 0.5407 0.106 Uiso 1 calc R
H31B H 0.9592 0.0701 0.5414 0.106 Uiso 1 calc R
C32 C 1.0556(5) 0.0923(5) 0.5181(4) 0.128(4) Uani 1 d .
H32A H 1.0750 0.0902 0.5522 0.192 Uiso 1 calc R
H32B H 1.0770 0.1260 0.4993 0.192 Uiso 1 calc R
H32C H 1.0636 0.0533 0.5005 0.192 Uiso 1 calc R
C33 C 0.8176(3) 0.0645(3) 0.4039(2) 0.0522(17) Uani 1 d .
H33A H 0.7909 0.0681 0.3723 0.063 Uiso 1 calc R
H33B H 0.8623 0.0473 0.3946 0.063 Uiso 1 calc R
C34 C 0.7818(4) 0.0179(3) 0.4386(3) 0.065(2) Uani 1 d .
H34A H 0.7387 0.0356 0.4511 0.078 Uiso 1 calc R
H34B H 0.8107 0.0087 0.4683 0.078 Uiso 1 calc R
C35 C 0.7673(4) -0.0426(3) 0.4088(3) 0.081(2) Uani 1 d .
H35A H 0.7353 -0.0337 0.3809 0.097 Uiso 1 calc R
H35B H 0.8099 -0.0579 0.3937 0.097 Uiso 1 calc R
C36 C 0.7373(5) -0.0928(4) 0.4430(4) 0.113(3) Uani 1 d .
H36A H 0.7287 -0.1300 0.4230 0.169 Uiso 1 calc R
H36B H 0.6948 -0.0781 0.4577 0.169 Uiso 1 calc R
H36C H 0.7693 -0.1024 0.4702 0.169 Uiso 1 calc R
C37 C 0.8666(3) 0.1672(3) 0.3839(2) 0.0519(17) Uani 1 d .
H37A H 0.8424 0.1612 0.3514 0.062 Uiso 1 calc R
H37B H 0.9123 0.1493 0.3799 0.062 Uiso 1 calc R
C38 C 0.8742(3) 0.2372(3) 0.3931(2) 0.0574(18) Uani 1 d .
H38A H 0.8850 0.2446 0.4291 0.069 Uiso 1 calc R
H38B H 0.8308 0.2580 0.3855 0.069 Uiso 1 calc R
C39 C 0.9306(3) 0.2651(3) 0.3596(2) 0.0593(19) Uani 1 d .
H39A H 0.9750 0.2507 0.3722 0.071 Uiso 1 calc R
H39B H 0.9252 0.2496 0.3246 0.071 Uiso 1 calc R
C40 C 0.9304(4) 0.3359(3) 0.3586(3) 0.093(3) Uani 1 d .
H40A H 0.9672 0.3507 0.3369 0.140 Uiso 1 calc R
H40B H 0.9368 0.3517 0.3930 0.140 Uiso 1 calc R
H40C H 0.8871 0.3506 0.3453 0.140 Uiso 1 calc R

loop_
_atom_site_aniso_label
_atom_site_aniso_U_11
_atom_site_aniso_U_22
_atom_site_aniso_U_33
_atom_site_aniso_U_23
_atom_site_aniso_U_13
_atom_site_aniso_U_12
V 0.0280(5) 0.0326(5) 0.0358(5) -0.0052(4) -0.0019(5) 0.0011(4)
Cl1 0.0692(11) 0.0584(10) 0.0380(9) 0.0082(8) -0.0021(8) 0.0072(9)
Cl2 0.0908(14) 0.0525(11) 0.0763(13) 0.0134(10) 0.0352(11) -0.0071(10)
Cl3 0.0628(12) 0.0582(11) 0.1190(17) -0.0227(11) 0.0114(12) -0.0272(10)
Cl4 0.0774(14) 0.0829(14) 0.0783(13) -0.0166(11) -0.0349(11) -0.0171(11)
Cl5 0.0661(11) 0.0501(9) 0.0393(9) 0.0037(7) -0.0045(8) -0.0052(8)
Cl6 0.0540(10) 0.0394(9) 0.0793(12) -0.0025(9) -0.0022(9) -0.0092(8)
Cl7 0.0593(12) 0.0993(16) 0.0975(16) 0.0221(13) 0.0036(11) -0.0417(11)
Cl8 0.0450(11) 0.1299(18) 0.0727(13) 0.0231(13) 0.0253(10) 0.0022(11)
Cl9 0.0659(12) 0.0824(13) 0.0546(11) -0.0065(10) 0.0130(9) 0.0245(10)
Cl10 0.0613(11) 0.0424(9) 0.0587(10) -0.0105(8) 0.0138(9) -0.0094(8)
Cl11 0.0555(10) 0.0483(9) 0.0859(13) -0.0305(9) -0.0268(10) 0.0166(8)
Cl12 0.0575(11) 0.0902(14) 0.0670(12) -0.0397(11) -0.0210(9) 0.0063(10)
Cl13 0.0549(11) 0.0903(14) 0.0673(12) 0.0050(11) -0.0302(10) 0.0050(10)
Cl14 0.0600(11) 0.0552(11) 0.0967(15) 0.0042(10) -0.0176(11) 0.0221(9)
Cl15 0.0567(10) 0.0331(8) 0.0554(10) -0.0060(7) -0.0045(8) 0.0021(7)
Cl16 0.0559(10) 0.0605(10) 0.0413(9) -0.0016(8) 0.0041(8) 0.0041(8)
Cl17 0.0800(14) 0.0970(15) 0.0916(15) -0.0347(13) 0.0422(12) 0.0161(12)
Cl18 0.0603(12) 0.0519(11) 0.145(2) -0.0324(12) -0.0064(13) 0.0252(10)
Cl19 0.0878(15) 0.0430(10) 0.1070(16) 0.0131(11) -0.0297(12) 0.0103(10)
Cl20 0.0680(11) 0.0492(10) 0.0486(10) 0.0056(8) 0.0049(9) 0.0003(8)
C1 0.029(3) 0.034(3) 0.036(3) -0.008(3) 0.005(3) -0.001(3)
C2 0.037(3) 0.035(3) 0.038(3) 0.000(3) 0.013(3) 0.005(3)
C3 0.042(4) 0.035(3) 0.055(4) -0.002(3) 0.016(3) 0.002(3)
C4 0.038(4) 0.040(4) 0.066(4) -0.017(3) 0.012(3) -0.004(3)
C5 0.044(4) 0.046(4) 0.044(4) -0.010(3) 0.003(3) 0.000(3)
C6 0.038(4) 0.037(3) 0.044(4) -0.010(3) 0.007(3) -0.001(3)
C7 0.027(3) 0.035(3) 0.045(4) 0.010(3) 0.003(3) -0.002(3)
C8 0.039(4) 0.040(3) 0.049(4) 0.009(3) -0.003(3) -0.003(3)
C9 0.029(3) 0.053(4) 0.067(4) 0.023(4) 0.001(3) -0.009(3)
C10 0.029(3) 0.070(5) 0.044(4) 0.012(4) 0.005(3) 0.009(3)
C11 0.035(4) 0.057(4) 0.044(4) 0.006(3) 0.000(3) 0.015(3)
C12 0.032(3) 0.041(3) 0.041(3) 0.005(3) 0.006(3) 0.005(3)
C13 0.034(3) 0.039(3) 0.038(3) 0.000(3) -0.002(3) 0.000(3)
C14 0.035(3) 0.043(4) 0.050(4) -0.011(3) -0.010(3) 0.007(3)
C15 0.032(3) 0.062(4) 0.039(4) -0.008(3) -0.003(3) -0.005(3)
C16 0.038(4) 0.052(4) 0.040(4) 0.004(3) -0.011(3) -0.004(3)
C17 0.032(3) 0.038(3) 0.057(4) 0.010(3) -0.002(3) 0.007(3)
C18 0.038(3) 0.030(3) 0.046(4) -0.005(3) 0.000(3) -0.002(3)
C19 0.028(3) 0.034(3) 0.032(3) -0.010(3) -0.006(3) 0.003(2)
C20 0.032(3) 0.036(3) 0.042(3) -0.012(3) -0.005(3) 0.001(3)
C21 0.030(3) 0.050(4) 0.062(4) -0.025(4) 0.008(3) 0.004(3)
C22 0.033(4) 0.035(4) 0.085(5) -0.018(4) -0.013(4) 0.007(3)
C23 0.045(4) 0.031(3) 0.068(5) -0.006(3) -0.014(4) -0.003(3)
C24 0.034(3) 0.038(3) 0.047(4) -0.008(3) -0.004(3) -0.006(3)
N 0.052(3) 0.065(4) 0.033(3) -0.004(3) 0.003(3) 0.004(3)
C25 0.057(4) 0.073(5) 0.050(4) -0.002(4) 0.012(4) 0.017(4)
C26 0.056(5) 0.108(7) 0.065(5) 0.012(5) 0.004(4) 0.006(5)
C27 0.066(6) 0.211(12) 0.080(7) 0.031(7) 0.010(5) 0.056(7)
C28 0.130(10) 0.40(2) 0.121(10) 0.071(13) 0.022(9) 0.120(13)
C29 0.077(5) 0.077(5) 0.030(4) -0.003(3) -0.002(4) 0.004(4)
C30 0.082(6) 0.091(6) 0.053(5) 0.005(4) -0.007(4) 0.018(5)
C31 0.083(6) 0.105(7) 0.076(6) 0.021(5) -0.021(5) 0.013(5)
C32 0.099(8) 0.154(10) 0.132(9) 0.047(8) -0.026(7) -0.004(7)
C33 0.061(4) 0.052(4) 0.044(4) -0.005(3) 0.000(3) 0.005(3)
C34 0.065(5) 0.072(5) 0.057(4) 0.007(4) -0.003(4) 0.004(4)
C35 0.089(6) 0.072(5) 0.082(6) 0.011(5) -0.012(5) -0.012(5)
C36 0.103(7) 0.086(6) 0.149(9) 0.032(7) -0.013(7) -0.018(6)
C37 0.054(4) 0.065(4) 0.037(4) -0.002(3) 0.008(3) 0.002(4)
C38 0.055(4) 0.065(5) 0.053(4) -0.006(4) -0.007(4) 0.008(4)
C39 0.054(4) 0.067(5) 0.057(4) -0.004(4) -0.004(4) -0.009(4)
C40 0.107(7) 0.060(5) 0.113(7) 0.010(5) -0.005(6) -0.007(5)

loop_
_atom_type_symbol
_atom_type_description
_atom_type_scat_dispersion_real
_atom_type_scat_dispersion_imag
_atom_type_scat_source
C C 0.0033 0.0016 'International Tables Vol C Tables 4.2.6.8 and 6.1.1.4'
H H 0.0000 0.0000 'International Tables Vol C Tables 4.2.6.8 and 6.1.1.4'
N N 0.0061 0.0033 'International Tables Vol C Tables 4.2.6.8 and 6.1.1.4'
Cl Cl 0.1484 0.1585 'International Tables Vol C Tables 4.2.6.8 and 6.1.1.4'
V V 0.3005 0.5294 'International Tables Vol C Tables 4.2.6.8 and 6.1.1.4'

loop_
_geom_angle_atom_site_label_1
_geom_angle_atom_site_label_2
_geom_angle_atom_site_label_3
_geom_angle
C19 V C1 101.15(19)
C19 V C13 112.6(2)
C1 V C13 117.6(2)
C19 V C7 116.1(2)
C1 V C7 112.1(2)
C13 V C7 98.1(2)
C6 C1 C2 114.2(5)
C6 C1 V 115.2(4)
C2 C1 V 130.6(4)
C3 C2 C1 123.4(5)
C3 C2 Cl1 117.4(4)
C1 C2 Cl1 119.2(4)
C2 C3 C4 119.5(5)
C2 C3 Cl2 121.5(5)
C4 C3 Cl2 119.0(5)
C5 C4 C3 118.9(5)
C5 C4 Cl3 120.9(5)
C3 C4 Cl3 120.2(5)
C6 C5 C4 119.2(6)
C6 C5 Cl4 121.2(5)
C4 C5 Cl4 119.6(5)
C5 C6 C1 124.7(5)
C5 C6 Cl5 118.4(5)
C1 C6 Cl5 117.0(4)
C8 C7 C12 114.4(5)
C8 C7 V 114.8(4)
C12 C7 V 130.4(4)
C7 C8 C9 123.6(6)
C7 C8 Cl6 117.1(5)
C9 C8 Cl6 119.3(5)
C10 C9 C8 119.4(6)
C10 C9 Cl7 120.6(5)
C8 C9 Cl7 120.0(5)
C9 C10 C11 120.0(5)
C9 C10 Cl8 119.9(5)
C11 C10 Cl8 120.1(5)
C10 C11 C12 118.4(6)
C10 C11 Cl9 119.7(5)
C12 C11 Cl9 121.9(5)
C11 C12 C7 124.1(5)
C11 C12 Cl10 116.2(5)
C7 C12 Cl10 119.7(4)
C14 C13 C18 113.5(5)
C14 C13 V 130.7(4)
C18 C13 V 115.6(4)
C15 C14 C13 124.0(5)
C15 C14 Cl11 116.2(5)
C13 C14 Cl11 119.7(4)
C16 C15 C14 119.5(5)
C16 C15 Cl12 118.9(4)
C14 C15 Cl12 121.6(5)
C17 C16 C15 119.1(5)
C17 C16 Cl13 120.3(5)
C15 C16 Cl13 120.6(5)
C16 C17 C18 119.1(5)
C16 C17 Cl14 120.1(5)
C18 C17 Cl14 120.8(5)
C17 C18 C13 124.7(5)
C17 C18 Cl15 118.4(4)
C13 C18 Cl15 116.9(4)
C20 C19 C24 114.2(5)
C20 C19 V 113.8(4)
C24 C19 V 132.0(4)
C19 C20 C21 124.1(6)
C19 C20 Cl16 116.5(4)
C21 C20 Cl16 119.4(5)
C22 C21 C20 119.1(6)
C22 C21 Cl17 120.9(5)
C20 C21 Cl17 120.0(5)
C21 C22 C23 119.8(5)
C21 C22 Cl18 119.8(5)
C23 C22 Cl18 120.3(5)
C24 C23 C22 118.6(6)
C24 C23 Cl19 121.7(5)
C22 C23 Cl19 119.7(5)
C23 C24 C19 124.1(5)
C23 C24 Cl20 116.4(5)
C19 C24 Cl20 119.5(4)
C37 N C33 106.7(4)
C37 N C29 110.4(5)
C33 N C29 111.3(5)
C37 N C25 111.0(5)
C33 N C25 111.3(5)
C29 N C25 106.2(5)
C26 C25 N 115.3(5)
C25 C26 C27 108.5(6)
C28 C27 C26 114.3(9)
C30 C29 N 116.5(5)
C29 C30 C31 111.5(6)
C32 C31 C30 113.1(7)
C34 C33 N 117.0(5)
C33 C34 C35 109.6(6)
C36 C35 C34 111.8(7)
N C37 C38 116.2(5)
C37 C38 C39 111.3(5)
C40 C39 C38 113.4(6)

loop_
_geom_bond_atom_site_label_1
_geom_bond_atom_site_label_2
_geom_bond_distance
V C19 2.142(5)
V C1 2.144(5)
V C13 2.152(5)
V C7 2.158(5)
Cl1 C2 1.746(6)
Cl2 C3 1.726(6)
Cl3 C4 1.724(6)
Cl4 C5 1.735(6)
Cl5 C6 1.743(6)
Cl6 C8 1.734(6)
Cl7 C9 1.729(6)
Cl8 C10 1.725(6)
Cl9 C11 1.717(6)
Cl10 C12 1.744(6)
Cl11 C14 1.748(6)
Cl12 C15 1.725(6)
Cl13 C16 1.728(6)
Cl14 C17 1.726(6)
Cl15 C18 1.742(6)
Cl16 C20 1.745(6)
Cl17 C21 1.727(6)
Cl18 C22 1.722(6)
Cl19 C23 1.720(6)
Cl20 C24 1.745(6)
C1 C6 1.387(7)
C1 C2 1.392(7)
C2 C3 1.391(8)
C3 C4 1.391(8)
C4 C5 1.384(8)
C5 C6 1.379(7)
C7 C8 1.387(7)
C7 C12 1.396(7)
C8 C9 1.395(8)
C9 C10 1.373(8)
C10 C11 1.386(8)
C11 C12 1.395(7)
C13 C14 1.393(7)
C13 C18 1.392(7)
C14 C15 1.392(7)
C15 C16 1.384(8)
C16 C17 1.381(8)
C17 C18 1.387(7)
C19 C20 1.380(7)
C19 C24 1.389(7)
C20 C21 1.388(7)
C21 C22 1.368(8)
C22 C23 1.386(9)
C23 C24 1.386(8)
N C37 1.513(7)
N C33 1.524(7)
N C29 1.522(7)
N C25 1.523(7)
C25 C26 1.511(9)
C26 C27 1.552(10)
C27 C28 1.355(11)
C29 C30 1.508(9)
C30 C31 1.517(9)
C31 C32 1.483(10)
C33 C34 1.510(8)
C34 C35 1.526(9)
C35 C36 1.504(9)
C37 C38 1.515(8)
C38 C39 1.518(8)
C39 C40 1.506(9)
